data_7241463
loop_
_publ_author_name
'Santos, Isabel C.'
'Gama, Vasco'
'Raba\,ca, Sandra'
'Veiros, Lu\'is F.'
'Nogueira, Fernando'
'Paix\~ao, Jos\'e A.'
'Almeida, Manuel'

_publ_section_title
;
 Structural diversity in conducting bilayer salts (CNB-EDT-TTF)4A
;
_journal_name_full CrystEngComm
_journal_paper_doi 10.1039/D0CE01433H
_journal_year 2020
_chemical_formula_moiety '2(C13 H7 N S6), 0.5(I2 Au)'
_chemical_formula_sum 'C26 H14 Au0.5 I N2 S12'
_chemical_formula_weight 964.49
_space_group_crystal_system triclinic
_space_group_IT_number 2
_space_group_name_Hall '-P 1'
_space_group_name_H-M_alt 'P -1'
_atom_sites_solution_hydrogens geom
_audit_creation_method SHELXL-2014/7
_audit_update_record
;
2020-07-22 deposited with the CCDC.	2020-11-05 downloaded from the CCDC.
;
_cell_angle_alpha 89.436(3)
_cell_angle_beta 89.331(2)
_cell_angle_gamma 84.313(2)
_cell_formula_units_Z 1
_cell_length_a 4.8480(2)
_cell_length_b 5.7558(2)
_cell_length_c 27.2970(12)
_cell_measurement_reflns_used 2537
_cell_measurement_temperature 150(2)
_cell_measurement_theta_max 27.16
_cell_measurement_theta_min 2.99
_cell_volume 757.87(5)
_computing_cell_refinement 'Bruker SAINT'
_computing_data_collection 'Bruker APEX2'
_computing_data_reduction 'Bruker SAINT'
_computing_molecular_graphics 'Mercury Macrae et al,2008)'
_computing_publication_material 'WinGX (Farrugia, 2012)'
_computing_structure_refinement 'SHELXL-2014/7 (Sheldrick, 2015)'
_computing_structure_solution 'SHELXS-97 (Sheldrick, 2008)'
_diffrn_ambient_temperature 150(2)
_diffrn_measured_fraction_theta_full 0.992
_diffrn_measured_fraction_theta_max 0.992
_diffrn_measurement_device_type 'Bruker APEX-II CCD'
_diffrn_measurement_method '\f and \w scans'
_diffrn_radiation_type MoK\a
_diffrn_radiation_wavelength 0.71073
_diffrn_reflns_av_R_equivalents 0.0338
_diffrn_reflns_av_unetI/netI 0.0496
_diffrn_reflns_Laue_measured_fraction_full 0.992
_diffrn_reflns_Laue_measured_fraction_max 0.992
_diffrn_reflns_limit_h_max 5
_diffrn_reflns_limit_h_min -5
_diffrn_reflns_limit_k_max 6
_diffrn_reflns_limit_k_min -6
_diffrn_reflns_limit_l_max 32
_diffrn_reflns_limit_l_min -32
_diffrn_reflns_number 5909
_diffrn_reflns_point_group_measured_fraction_full 0.992
_diffrn_reflns_point_group_measured_fraction_max 0.992
_diffrn_reflns_theta_full 25.242
_diffrn_reflns_theta_max 25.340
_diffrn_reflns_theta_min 2.985
_diffrn_source 'fine-focus sealed tube'
_exptl_absorpt_coefficient_mu 4.316
_exptl_absorpt_correction_T_max 0.919
_exptl_absorpt_correction_T_min 0.479
_exptl_absorpt_correction_type multi-scan
_exptl_absorpt_process_details sadabs
_exptl_crystal_colour brown
_exptl_crystal_density_diffrn 2.113
_exptl_crystal_description needle
_exptl_crystal_F_000 468
_exptl_crystal_size_max 0.200
_exptl_crystal_size_mid 0.030
_exptl_crystal_size_min 0.020
_refine_diff_density_max 1.046
_refine_diff_density_min -0.805
_refine_diff_density_rms 0.147
_refine_ls_extinction_method none
_refine_ls_goodness_of_fit_ref 1.158
_refine_ls_hydrogen_treatment constr
_refine_ls_matrix_type full
_refine_ls_number_parameters 193
_refine_ls_number_reflns 2740
_refine_ls_number_restraints 0
_refine_ls_restrained_S_all 1.158
_refine_ls_R_factor_all 0.0648
_refine_ls_R_factor_gt 0.0531
_refine_ls_shift/su_max 0.000
_refine_ls_shift/su_mean 0.000
_refine_ls_structure_factor_coef Fsqd
_refine_ls_weighting_details 'w=1/[\s^2^(Fo^2^)+(0.0123P)^2^+8.4371P] where P=(Fo^2^+2Fc^2^)/3'
_refine_ls_weighting_scheme calc
_refine_ls_wR_factor_gt 0.1194
_refine_ls_wR_factor_ref 0.1224
_reflns_Friedel_coverage 0.000
_reflns_number_gt 2277
_reflns_number_total 2740
_reflns_threshold_expression 'I > 2\s(I)'
_cod_data_source_file d0ce01433h2.cif
_cod_data_source_block S150D4AuI2
_cod_original_formula_sum 'C26 H14 Au0.50 I N2 S12'
_cod_database_code 7241463
_shelx_shelxl_version_number 2014/7
_shelx_space_group_comment
;
The symmetry employed for this shelxl refinement is uniquely defined
by the following loop, which should always be used as a source of
symmetry information in preference to the above space-group names.
They are only intended as comments.
;
_shelx_estimated_absorpt_t_min 0.479
_shelx_estimated_absorpt_t_max 0.919

loop_
_space_group_symop_operation_xyz
'x, y, z'
'-x, -y, -z'

loop_
_atom_site_label
_atom_site_type_symbol
_atom_site_fract_x
_atom_site_fract_y
_atom_site_fract_z
_atom_site_U_iso_or_equiv
_atom_site_adp_type
_atom_site_occupancy
_atom_site_site_symmetry_order
_atom_site_calc_flag
_atom_site_refinement_flags_posn
_atom_site_refinement_flags_adp
_atom_site_refinement_flags_occupancy
_atom_site_disorder_assembly
_atom_site_disorder_group
Au1 Au 0.0000 0.5000 0.5000 0.0345(3) Uani 0.5 2 d S . P . .
I1 I 0.5000 0.5000 0.5000 0.0537(3) Uani 1 2 d S . P . .
S1 S -0.2250(4) -0.2186(3) 0.32439(7) 0.0214(4) Uani 1 1 d . . . . .
S2 S -0.0248(4) 0.2676(3) 0.38648(7) 0.0224(4) Uani 1 1 d . . . . .
S3 S 0.1335(4) -0.0688(3) 0.24568(7) 0.0168(4) Uani 1 1 d . . . . .
S4 S 0.3090(4) 0.3350(3) 0.29767(7) 0.0173(4) Uani 1 1 d . . . . .
S5 S 0.5218(4) 0.0510(3) 0.15289(6) 0.0153(4) Uani 1 1 d . . . . .
S6 S 0.6832(4) 0.4629(3) 0.20588(6) 0.0155(4) Uani 1 1 d . . . . .
N1 N 1.4830(14) 0.7476(11) 0.0421(3) 0.0261(15) Uani 1 1 d . . . . .
C1 C -0.3294(16) -0.1154(14) 0.3846(3) 0.0238(17) Uani 1 1 d . . . . .
H1A H -0.4916 0.0024 0.3814 0.029 Uiso 1 1 calc R U . . .
H1B H -0.3892 -0.2478 0.4041 0.029 Uiso 1 1 calc R U . . .
C2 C -0.1066(16) -0.0083(13) 0.4124(3) 0.0238(17) Uani 1 1 d . . . . .
H2A H 0.0635 -0.1188 0.4125 0.029 Uiso 1 1 calc R U . . .
H2B H -0.1683 0.0159 0.4468 0.029 Uiso 1 1 calc R U . . .
C3 C -0.0082(14) -0.0127(12) 0.3041(3) 0.0146(14) Uani 1 1 d . . . . .
C4 C 0.0682(14) 0.1742(11) 0.3276(3) 0.0134(14) Uani 1 1 d . . . . .
C5 C 0.3311(14) 0.1673(12) 0.2449(2) 0.0138(14) Uani 1 1 d . . . . .
C6 C 0.4926(14) 0.2210(12) 0.2056(3) 0.0154(15) Uani 1 1 d . . . . .
C7 C 0.7571(14) 0.2163(11) 0.1227(3) 0.0146(14) Uani 1 1 d . . . . .
C8 C 0.8353(14) 0.4079(11) 0.1485(3) 0.0138(14) Uani 1 1 d . . . . .
C9 C 0.8672(15) 0.1620(13) 0.0772(3) 0.0182(15) Uani 1 1 d . . . . .
H9 H 0.8143 0.0305 0.0602 0.022 Uiso 1 1 calc R U . . .
C10 C 1.0209(14) 0.5476(11) 0.1274(3) 0.0135(14) Uani 1 1 d . . . . .
H10 H 1.0724 0.6801 0.1443 0.016 Uiso 1 1 calc R U . . .
C11 C 1.0573(15) 0.3010(12) 0.0561(3) 0.0173(15) Uani 1 1 d . . . . .
H11 H 1.1347 0.2642 0.0246 0.021 Uiso 1 1 calc R U . . .
C12 C 1.1326(15) 0.4918(12) 0.0809(3) 0.0159(15) Uani 1 1 d . . . . .
C13 C 1.3298(15) 0.6342(12) 0.0591(3) 0.0167(15) Uani 1 1 d . . . . .

loop_
_atom_site_aniso_label
_atom_site_aniso_U_11
_atom_site_aniso_U_22
_atom_site_aniso_U_33
_atom_site_aniso_U_23
_atom_site_aniso_U_13
_atom_site_aniso_U_12
Au1 0.0599(7) 0.0258(5) 0.0172(5) 0.0021(4) -0.0015(4) -0.0016(5)
I1 0.0891(8) 0.0427(6) 0.0264(5) 0.0078(4) 0.0195(5) 0.0045(5)
S1 0.0245(10) 0.0170(9) 0.0241(10) 0.0017(7) 0.0076(8) -0.0103(7)
S2 0.0317(11) 0.0192(9) 0.0169(9) -0.0002(7) 0.0067(8) -0.0059(8)
S3 0.0197(9) 0.0148(9) 0.0165(9) 0.0000(7) 0.0033(7) -0.0062(7)
S4 0.0206(9) 0.0144(9) 0.0178(9) -0.0009(7) 0.0034(7) -0.0068(7)
S5 0.0175(9) 0.0137(8) 0.0156(9) 0.0001(7) 0.0026(7) -0.0060(7)
S6 0.0204(9) 0.0123(8) 0.0147(9) -0.0019(7) 0.0043(7) -0.0059(7)
N1 0.026(4) 0.024(4) 0.030(4) -0.002(3) 0.004(3) -0.011(3)
C1 0.026(4) 0.025(4) 0.019(4) 0.007(3) 0.014(3) 0.002(3)
C2 0.026(4) 0.021(4) 0.024(4) 0.005(3) 0.007(3) -0.001(3)
C3 0.013(3) 0.013(3) 0.017(4) 0.007(3) 0.002(3) 0.003(3)
C4 0.017(4) 0.009(3) 0.014(3) 0.004(3) -0.002(3) 0.000(3)
C5 0.014(3) 0.017(4) 0.011(3) -0.002(3) -0.001(3) -0.006(3)
C6 0.014(4) 0.013(3) 0.019(4) 0.001(3) -0.001(3) -0.002(3)
C7 0.016(4) 0.011(3) 0.016(4) 0.007(3) 0.003(3) 0.001(3)
C8 0.013(3) 0.009(3) 0.020(4) 0.000(3) -0.002(3) 0.000(3)
C9 0.017(4) 0.018(4) 0.021(4) -0.001(3) -0.001(3) -0.006(3)
C10 0.013(3) 0.011(3) 0.017(4) -0.001(3) 0.001(3) -0.003(3)
C11 0.017(4) 0.020(4) 0.014(4) 0.002(3) -0.001(3) -0.002(3)
C12 0.017(4) 0.016(4) 0.016(4) 0.004(3) 0.000(3) -0.005(3)
C13 0.016(4) 0.017(4) 0.016(4) 0.000(3) -0.002(3) -0.001(3)

loop_
_atom_type_symbol
_atom_type_description
_atom_type_scat_dispersion_real
_atom_type_scat_dispersion_imag
_atom_type_scat_source
C C 0.0033 0.0016 'International Tables Vol C Tables 4.2.6.8 and 6.1.1.4'
H H 0.0000 0.0000 'International Tables Vol C Tables 4.2.6.8 and 6.1.1.4'
S S 0.1246 0.1234 'International Tables Vol C Tables 4.2.6.8 and 6.1.1.4'
I I -0.4742 1.8119 'International Tables Vol C Tables 4.2.6.8 and 6.1.1.4'
Au Au -2.0133 8.8022 'International Tables Vol C Tables 4.2.6.8 and 6.1.1.4'
N N 0.0061 0.0033 'International Tables Vol C Tables 4.2.6.8 and 6.1.1.4'

loop_
_geom_angle_atom_site_label_1
_geom_angle_atom_site_label_2
_geom_angle_atom_site_label_3
_geom_angle
_geom_angle_site_symmetry_1
_geom_angle_site_symmetry_3
_geom_angle_publ_flag
I1 Au1 I1 180.0 1_455 . ?
Au1 I1 Au1 180.0 1_655 . ?
C3 S1 C1 102.8(4) . . ?
C4 S2 C2 98.7(3) . . ?
C5 S3 C3 95.2(3) . . ?
C5 S4 C4 95.3(3) . . ?
C6 S5 C7 95.5(3) . . ?
C8 S6 C6 94.9(3) . . ?
C2 C1 S1 114.5(5) . . ?
C2 C1 H1A 108.6 . . ?
S1 C1 H1A 108.6 . . ?
C2 C1 H1B 108.6 . . ?
S1 C1 H1B 108.6 . . ?
H1A C1 H1B 107.6 . . ?
C1 C2 S2 113.0(5) . . ?
C1 C2 H2A 109.0 . . ?
S2 C2 H2A 109.0 . . ?
C1 C2 H2B 109.0 . . ?
S2 C2 H2B 109.0 . . ?
H2A C2 H2B 107.8 . . ?
C4 C3 S1 128.9(6) . . ?
C4 C3 S3 117.3(5) . . ?
S1 C3 S3 113.8(4) . . ?
C3 C4 S2 128.0(5) . . ?
C3 C4 S4 116.9(5) . . ?
S2 C4 S4 114.9(4) . . ?
C6 C5 S3 123.0(5) . . ?
C6 C5 S4 121.7(5) . . ?
S3 C5 S4 115.3(4) . . ?
C5 C6 S5 122.1(5) . . ?
C5 C6 S6 121.6(5) . . ?
S5 C6 S6 116.3(4) . . ?
C9 C7 C8 120.9(6) . . ?
C9 C7 S5 123.3(6) . . ?
C8 C7 S5 115.8(5) . . ?
C10 C8 C7 119.6(6) . . ?
C10 C8 S6 122.9(5) . . ?
C7 C8 S6 117.5(5) . . ?
C7 C9 C11 119.7(7) . . ?
C7 C9 H9 120.2 . . ?
C11 C9 H9 120.2 . . ?
C8 C10 C12 119.3(6) . . ?
C8 C10 H10 120.3 . . ?
C12 C10 H10 120.3 . . ?
C12 C11 C9 119.8(7) . . ?
C12 C11 H11 120.1 . . ?
C9 C11 H11 120.1 . . ?
C11 C12 C10 120.7(6) . . ?
C11 C12 C13 119.7(6) . . ?
C10 C12 C13 119.6(6) . . ?
N1 C13 C12 179.4(8) . . ?

loop_
_geom_bond_atom_site_label_1
_geom_bond_atom_site_label_2
_geom_bond_distance
_geom_bond_site_symmetry_2
_geom_bond_publ_flag
Au1 I1 2.42400(10) 1_455 ?
Au1 I1 2.42400(10) . ?
I1 Au1 2.42400(10) 1_655 ?
S1 C3 1.743(7) . ?
S1 C1 1.804(8) . ?
S2 C4 1.740(7) . ?
S2 C2 1.810(7) . ?
S3 C5 1.738(7) . ?
S3 C3 1.748(7) . ?
S4 C5 1.738(7) . ?
S4 C4 1.750(7) . ?
S5 C6 1.743(7) . ?
S5 C7 1.750(7) . ?
S6 C8 1.741(7) . ?
S6 C6 1.746(7) . ?
N1 C13 1.129(9) . ?
C1 C2 1.510(11) . ?
C1 H1A 0.9900 . ?
C1 H1B 0.9900 . ?
C2 H2A 0.9900 . ?
C2 H2B 0.9900 . ?
C3 C4 1.344(10) . ?
C5 C6 1.372(10) . ?
C7 C9 1.373(10) . ?
C7 C8 1.400(10) . ?
C8 C10 1.382(9) . ?
C9 C11 1.396(10) . ?
C9 H9 0.9500 . ?
C10 C12 1.402(10) . ?
C10 H10 0.9500 . ?
C11 C12 1.378(10) . ?
C11 H11 0.9500 . ?
C12 C13 1.440(9) . ?
